data_4512995
loop_
_publ_author_name
'Pfeiffer, Constance R.'
'Atwood, Stuart G.'
'Samadello, Luca'
'Atwood, Jerry L.'

_publ_section_title
;
 Investigating Properties and Trends of Cocrystals Composed of
 Pyrogallol[4]arenes and Anthracene-Based Fluorescent Probes
;
_journal_issue 6
_journal_name_full 'Crystal Growth &amp; Design'
_journal_page_first 2958
_journal_paper_doi 10.1021/acs.cgd.5b00385
_journal_volume 15
_journal_year 2015
_chemical_formula_moiety 'C40H48O12, C15H10O, 2(C2H3N), 1.5(H2O)'
_chemical_formula_sum 'C59 H66 N2 O14.5'
_chemical_formula_weight 1035.14
_chemical_name_common 'C-propylpyrogallol[4]arene with anthraldehyde'
_space_group_IT_number 2
_symmetry_cell_setting triclinic
_symmetry_Int_Tables_number 2
_symmetry_space_group_name_Hall '-P 1'
_symmetry_space_group_name_H-M 'P -1'
_atom_sites_solution_hydrogens geom
_atom_sites_solution_primary direct
_atom_sites_solution_secondary difmap
_audit_creation_method SHELXL-97
_cell_angle_alpha 79.049(2)
_cell_angle_beta 73.703(2)
_cell_angle_gamma 63.292(2)
_cell_formula_units_Z 2
_cell_length_a 12.528(2)
_cell_length_b 12.719(2)
_cell_length_c 19.053(3)
_cell_measurement_reflns_used 5613
_cell_measurement_temperature 100(2)
_cell_measurement_theta_max 24.8
_cell_measurement_theta_min 2.2
_cell_volume 2595.9(7)
_computing_cell_refinement 'APEX2 (Bruker AXS, 2008)'
_computing_data_collection 'APEX2 (Bruker AXS, 2008)'
_computing_data_reduction 'APEX2 (Bruker AXS, 2008)'
_computing_molecular_graphics 'X-SEED, Barbour, 2001'
_computing_publication_material 'CIFTAB (Sheldrick, 2013)'
_computing_structure_refinement 'SHELXL-1997 (Sheldrick, 1997)'
_computing_structure_solution 'SHELXS-1997 (Sheldrick, 1997)'
_diffrn_ambient_temperature 100(2)
_diffrn_measured_fraction_theta_full 0.995
_diffrn_measured_fraction_theta_max 0.995
_diffrn_measurement_device_type 'Bruker APEXII CCD area detector'
_diffrn_measurement_method 'omega scans'
_diffrn_radiation_monochromator graphite
_diffrn_radiation_type MoK\a
_diffrn_radiation_wavelength 0.71073
_diffrn_reflns_av_R_equivalents 0.0308
_diffrn_reflns_av_sigmaI/netI 0.0398
_diffrn_reflns_limit_h_max 15
_diffrn_reflns_limit_h_min -15
_diffrn_reflns_limit_k_max 15
_diffrn_reflns_limit_k_min -15
_diffrn_reflns_limit_l_max 23
_diffrn_reflns_limit_l_min -23
_diffrn_reflns_number 27161
_diffrn_reflns_theta_full 25.75
_diffrn_reflns_theta_max 25.75
_diffrn_reflns_theta_min 1.12
_diffrn_source 'fine-focus sealed tube'
_diffrn_standards_decay_% 0.0
_exptl_absorpt_coefficient_mu 0.095
_exptl_absorpt_correction_T_max 0.99
_exptl_absorpt_correction_T_min 0.93
_exptl_absorpt_correction_type multi-scan
_exptl_absorpt_process_details
;
 Data were corrected for decay and absorption using the program SADABS 
 (Sheldrick, G. M. (2003). SADABS. Version 2.10. University of
 G\"ottingen, Germany).
;
_exptl_crystal_colour yellow
_exptl_crystal_density_diffrn 1.324
_exptl_crystal_density_method 'not measured'
_exptl_crystal_description prism
_exptl_crystal_F_000 1100
_exptl_crystal_size_max 0.10
_exptl_crystal_size_mid 0.08
_exptl_crystal_size_min 0.04
_refine_diff_density_max 0.947
_refine_diff_density_min -0.844
_refine_diff_density_rms 0.128
_refine_ls_extinction_method none
_refine_ls_goodness_of_fit_ref 1.060
_refine_ls_hydrogen_treatment constr
_refine_ls_matrix_type full
_refine_ls_number_parameters 681
_refine_ls_number_reflns 9883
_refine_ls_number_restraints 74
_refine_ls_restrained_S_all 1.078
_refine_ls_R_factor_all 0.1106
_refine_ls_R_factor_gt 0.0822
_refine_ls_shift/su_max 0.000
_refine_ls_shift/su_mean 0.000
_refine_ls_structure_factor_coef Fsqd
_refine_ls_weighting_details 'calc w=1/[\s^2^(Fo^2^)+(0.1404P)^2^+3.7875P] where P=(Fo^2^+2Fc^2^)/3'
_refine_ls_weighting_scheme calc
_refine_ls_wR_factor_gt 0.2361
_refine_ls_wR_factor_ref 0.2622
_reflns_number_gt 7036
_reflns_number_total 9883
_reflns_threshold_expression >2sigma(I)
_cod_data_source_file cg5b00385_si_001.cif
_cod_data_source_block Cocrystal_14
_cod_depositor_comments 'Adding full bibliography for 4512982--4512998.cif.'
_cod_original_cell_volume 2596.0(7)
_cod_original_formula_sum 'C59 H66 N2 O14.50'
_cod_database_code 4512995

loop_
_symmetry_equiv_pos_as_xyz
'x, y, z'
'-x, -y, -z'

loop_
_atom_site_label
_atom_site_type_symbol
_atom_site_fract_x
_atom_site_fract_y
_atom_site_fract_z
_atom_site_U_iso_or_equiv
_atom_site_adp_type
_atom_site_occupancy
_atom_site_symmetry_multiplicity
_atom_site_calc_flag
_atom_site_refinement_flags
_atom_site_disorder_assembly
_atom_site_disorder_group
O1A O -0.1417(2) 0.8736(2) 0.33644(13) 0.0264(5) Uani 1 1 d . . .
H1A H -0.2109 0.9035 0.3647 0.032 Uiso 1 1 calc R . .
O7A O 0.63350(19) 0.90552(19) 0.41745(12) 0.0227(5) Uani 1 1 d . . .
H7A H 0.5759 0.9735 0.4188 0.027 Uiso 1 1 calc R . .
O6A O 0.4187(2) 1.0944(2) 0.43160(13) 0.0306(6) Uani 1 1 d . . .
H6A H 0.3810 1.1108 0.4749 0.037 Uiso 1 1 calc R . .
O3A O -0.1663(2) 1.2576(2) 0.35023(13) 0.0305(6) Uani 1 1 d . . .
H3A H -0.2178 1.2569 0.3877 0.037 Uiso 1 1 d . . .
O9A O 0.6692(2) 0.5230(2) 0.40166(14) 0.0336(6) Uani 1 1 d . . .
H9A H 0.7041 0.5112 0.4360 0.040 Uiso 1 1 calc R . .
O5A O 0.1757(2) 1.2177(2) 0.48733(13) 0.0328(6) Uani 1 1 d . . .
H5A H 0.1006 1.2348 0.5034 0.039 Uiso 1 1 calc R . .
O2A O -0.2718(2) 1.0887(2) 0.38595(15) 0.0356(6) Uani 1 1 d . . .
H2A H -0.3103 1.1603 0.3893 0.043 Uiso 1 1 d . . .
C2A C -0.1560(3) 1.0653(3) 0.34357(18) 0.0246(7) Uani 1 1 d . . .
C28A C 0.1002(3) 0.7932(3) 0.24990(17) 0.0221(7) Uani 1 1 d . . .
H28A H 0.0401 0.7577 0.2594 0.027 Uiso 1 1 calc R . .
C7A C 0.0723(3) 1.2023(3) 0.25872(17) 0.0214(7) Uani 1 1 d . . .
H1 H 0.0055 1.2816 0.2718 0.026 Uiso 1 1 calc R . .
O8A O 0.7130(3) 0.6700(2) 0.46305(15) 0.0406(7) Uani 1 1 d . . .
H8A H 0.7422 0.7151 0.4686 0.049 Uiso 1 1 calc R . .
C4A C 0.0139(3) 1.1149(3) 0.28070(17) 0.0207(6) Uani 1 1 d . . .
C26A C 0.3172(3) 0.6887(3) 0.27216(17) 0.0205(6) Uani 1 1 d . . .
H26A H 0.3459 0.7121 0.2228 0.025 Uiso 1 1 calc R . .
O4A O 0.0069(2) 1.2723(2) 0.40779(15) 0.0383(6) Uani 1 1 d . . .
H4A H -0.0388 1.2638 0.3865 0.046 Uiso 1 1 calc R . .
C9A C 0.2114(3) 1.1829(3) 0.41710(18) 0.0254(7) Uani 1 1 d . . .
C16A C 0.6530(3) 0.7164(3) 0.40666(18) 0.0267(7) Uani 1 1 d . . .
C5A C 0.0785(3) 1.0002(3) 0.25703(17) 0.0212(6) Uani 1 1 d . . .
H2 H 0.1596 0.9777 0.2280 0.025 Uiso 1 1 calc R . .
C1A C -0.0908(3) 0.9539(3) 0.31760(17) 0.0219(7) Uani 1 1 d . . .
C20A C 0.5511(3) 0.8780(3) 0.32363(16) 0.0205(6) Uani 1 1 d . . .
C12A C 0.2915(3) 1.1087(3) 0.27743(17) 0.0196(6) Uani 1 1 d . . .
H12A H 0.3193 1.0829 0.2293 0.024 Uiso 1 1 calc R . .
O12A O 0.0327(2) 0.7067(3) 0.40433(16) 0.0476(8) Uani 1 1 d . . .
H12B H -0.0115 0.7399 0.3736 0.057 Uiso 1 1 calc R . .
C11A C 0.3780(3) 1.0801(3) 0.31928(16) 0.0201(6) Uani 1 1 d . . .
C14A C 0.5148(3) 1.0057(3) 0.29209(16) 0.0202(6) Uani 1 1 d . . .
H14A H 0.5591 1.0381 0.3118 0.024 Uiso 1 1 calc R . .
O11A O 0.1975(3) 0.5910(3) 0.48841(15) 0.0501(8) Uani 1 1 d . . .
H11A H 0.1653 0.5442 0.4920 0.060 Uiso 1 1 calc R . .
O10A O 0.4334(2) 0.5331(3) 0.43731(15) 0.0477(8) Uani 1 1 d . . .
H10A H 0.5066 0.5186 0.4163 0.057 Uiso 1 1 calc R . .
C32A C 0.5572(3) 1.0147(3) 0.20824(17) 0.0235(7) Uani 1 1 d . . .
H32A H 0.5184 0.9794 0.1869 0.028 Uiso 1 1 calc R . .
H32B H 0.5288 1.0991 0.1903 0.028 Uiso 1 1 calc R . .
C19A C 0.5289(3) 0.7987(3) 0.29486(17) 0.0208(6) Uani 1 1 d . . .
H19A H 0.4855 0.8268 0.2566 0.025 Uiso 1 1 calc R . .
C10A C 0.3355(3) 1.1193(3) 0.38919(18) 0.0228(7) Uani 1 1 d . . .
C29A C 0.1233(3) 1.2121(3) 0.17573(18) 0.0234(7) Uani 1 1 d . . .
H29A H 0.1634 1.2669 0.1646 0.028 Uiso 1 1 calc R . .
H29B H 0.1865 1.1337 0.1602 0.028 Uiso 1 1 calc R . .
C15A C 0.6103(3) 0.8346(3) 0.38204(17) 0.0214(7) Uani 1 1 d . . .
C21A C 0.5379(3) 0.5971(3) 0.28765(17) 0.0218(7) Uani 1 1 d . . .
H21A H 0.5842 0.5152 0.3079 0.026 Uiso 1 1 calc R . .
C18A C 0.5674(3) 0.6800(3) 0.31979(17) 0.0217(7) Uani 1 1 d . . .
C6A C 0.0279(3) 0.9184(3) 0.27454(16) 0.0199(6) Uani 1 1 d . . .
C8A C 0.1272(3) 1.2096(3) 0.37472(18) 0.0238(7) Uani 1 1 d . . .
C17A C 0.6310(3) 0.6394(3) 0.37560(18) 0.0249(7) Uani 1 1 d . . .
C27A C 0.4022(3) 0.6256(3) 0.31521(17) 0.0229(7) Uani 1 1 d . . .
C13A C 0.1661(3) 1.1738(3) 0.30367(17) 0.0218(7) Uani 1 1 d . . .
C25A C 0.1916(3) 0.7197(3) 0.29754(18) 0.0232(7) Uani 1 1 d . . .
C38A C 0.1562(3) 0.7915(3) 0.16777(18) 0.0250(7) Uani 1 1 d . . .
H38A H 0.2088 0.7088 0.1554 0.030 Uiso 1 1 calc R . .
H38B H 0.2089 0.8346 0.1553 0.030 Uiso 1 1 calc R . .
C23A C 0.2356(3) 0.6214(3) 0.4154(2) 0.0359(9) Uani 1 1 d . . .
C24A C 0.1530(3) 0.6832(3) 0.3703(2) 0.0331(8) Uani 1 1 d . . .
C36A C 0.7203(3) 0.5523(3) 0.18003(19) 0.0346(8) Uani 1 1 d . . .
H36A H 0.7478 0.5986 0.2013 0.041 Uiso 1 1 calc R . .
H36B H 0.7579 0.4691 0.1996 0.041 Uiso 1 1 calc R . .
C30A C 0.0244(3) 1.2561(3) 0.13206(19) 0.0320(8) Uani 1 1 d . . .
H30A H -0.0101 1.1974 0.1394 0.038 Uiso 1 1 calc R . .
H30B H -0.0427 1.3308 0.1509 0.038 Uiso 1 1 calc R . .
C35A C 0.5816(3) 0.5985(3) 0.20438(18) 0.0250(7) Uani 1 1 d . . .
H35A H 0.5542 0.5495 0.1856 0.030 Uiso 1 1 calc R . .
H35B H 0.5436 0.6803 0.1828 0.030 Uiso 1 1 calc R . .
C22A C 0.3596(3) 0.5919(3) 0.38786(19) 0.0308(8) Uani 1 1 d . . .
C39A C 0.0596(3) 0.8473(3) 0.12162(19) 0.0326(8) Uani 1 1 d . . .
H39A H 0.0047 0.8065 0.1356 0.039 Uiso 1 1 calc R . .
H39B H 0.0093 0.9311 0.1323 0.039 Uiso 1 1 calc R . .
C3A C -0.1032(3) 1.1457(3) 0.32509(18) 0.0235(7) Uani 1 1 d . . .
C33A C 0.6962(3) 0.9530(3) 0.18146(18) 0.0304(8) Uani 1 1 d . . .
H33A H 0.7355 0.9892 0.2017 0.036 Uiso 1 1 calc R . .
H33B H 0.7253 0.8688 0.1996 0.036 Uiso 1 1 calc R . .
C40A C 0.1157(4) 0.8408(4) 0.0403(2) 0.0479(11) Uani 1 1 d . . .
H40A H 0.1688 0.8826 0.0259 0.072 Uiso 1 1 calc R . .
H40B H 0.0504 0.8776 0.0130 0.072 Uiso 1 1 calc R . .
H40C H 0.1642 0.7580 0.0292 0.072 Uiso 1 1 calc R . .
C31A C 0.0726(4) 1.2770(4) 0.0505(2) 0.0425(9) Uani 1 1 d . . .
H31A H 0.1072 1.3348 0.0428 0.064 Uiso 1 1 calc R . .
H31B H 0.0054 1.3070 0.0251 0.064 Uiso 1 1 calc R . .
H31C H 0.1364 1.2025 0.0310 0.064 Uiso 1 1 calc R . .
C37A C 0.7652(4) 0.5590(4) 0.0976(2) 0.0517(12) Uani 1 1 d . . .
H37A H 0.7373 0.5143 0.0761 0.078 Uiso 1 1 calc R . .
H37B H 0.8550 0.5253 0.0852 0.078 Uiso 1 1 calc R . .
H37C H 0.7325 0.6416 0.0781 0.078 Uiso 1 1 calc R . .
C34A C 0.7335(3) 0.9625(4) 0.0984(2) 0.0437(10) Uani 1 1 d . . .
H34A H 0.6930 0.9285 0.0783 0.066 Uiso 1 1 calc R . .
H34B H 0.8226 0.9194 0.0827 0.066 Uiso 1 1 calc R . .
H34C H 0.7089 1.0457 0.0805 0.066 Uiso 1 1 calc R . .
C8B C 0.4585(9) 0.3781(8) 0.1552(5) 0.037(2) Uiso 0.50 1 d PD A 1
C1B C 0.2179(7) 0.4473(8) 0.2506(5) 0.042(2) Uiso 0.50 1 d PD A 1
C14B C 0.3250(8) 0.3905(8) 0.2756(5) 0.045(2) Uiso 0.50 1 d PD A 1
C13B C 0.4412(9) 0.3553(10) 0.2304(7) 0.050(3) Uiso 0.50 1 d PD A 1
C9B C 0.5833(10) 0.3384(9) 0.1110(5) 0.045(2) Uiso 0.50 1 d PD A 1
H9B H 0.6012 0.3512 0.0591 0.054 Uiso 0.50 1 calc PR A 1
C10B C 0.6713(12) 0.2820(13) 0.1496(7) 0.060(4) Uiso 0.50 1 d PD A 1
H10B H 0.7547 0.2525 0.1240 0.072 Uiso 0.50 1 calc PR A 1
C3B C -0.0050(11) 0.5444(11) 0.2485(7) 0.065(3) Uiso 0.50 1 d PD A 1
H3B H -0.0877 0.5707 0.2753 0.078 Uiso 0.50 1 calc PR A 1
C2B C 0.0962(9) 0.4820(9) 0.2913(6) 0.063(3) Uiso 0.50 1 d PD A 1
H2B H 0.0779 0.4672 0.3430 0.076 Uiso 0.50 1 calc PR A 1
C4B C 0.0143(10) 0.5625(10) 0.1815(6) 0.069(3) Uiso 0.50 1 d PD A 1
H4B H -0.0534 0.6010 0.1587 0.082 Uiso 0.50 1 calc PR A 1
C12B C 0.5287(12) 0.3003(12) 0.2726(7) 0.060(4) Uiso 0.50 1 d PD A 1
H3 H 0.5109 0.2893 0.3246 0.072 Uiso 0.50 1 calc PR A 1
C5B C 0.1277(8) 0.5299(9) 0.1397(5) 0.055(2) Uiso 0.50 1 d PD A 1
H5B H 0.1386 0.5455 0.0880 0.065 Uiso 0.50 1 calc PR A 1
C11B C 0.6426(12) 0.2648(10) 0.2294(7) 0.053(3) Uiso 0.50 1 d PD A 1
H11B H 0.7096 0.2253 0.2529 0.064 Uiso 0.50 1 calc PR A 1
C7B C 0.3561(7) 0.4375(6) 0.1266(4) 0.0323(16) Uiso 0.50 1 d PD A 1
C6B C 0.2332(8) 0.4717(7) 0.1713(4) 0.0385(18) Uiso 0.50 1 d PD A 1
O1B O 0.4120(12) 0.3290(11) 0.3932(7) 0.055(3) Uiso 0.25 1 d P A 1
C15B C 0.3350(13) 0.3660(12) 0.3605(8) 0.030(3) Uiso 0.25 1 d P A 1
H15B H 0.2563 0.3878 0.3926 0.036 Uiso 0.25 1 calc PR A 1
N1E N 0.4064(4) 0.9172(4) 0.1000(3) 0.0666(12) Uani 1 1 d . . .
C1E C 0.4675(5) 0.8745(4) 0.0472(3) 0.0570(12) Uani 1 1 d . . .
C2E C 0.5485(6) 0.8224(6) -0.0220(3) 0.0830(18) Uani 1 1 d . . .
H2E1 H 0.5427 0.8852 -0.0615 0.124 Uiso 1 1 calc R . .
H2E2 H 0.5232 0.7667 -0.0341 0.124 Uiso 1 1 calc R . .
H2E3 H 0.6333 0.7807 -0.0161 0.124 Uiso 1 1 calc R . .
C16B C 0.3654(16) 0.4814(15) 0.0393(10) 0.025(3) Uiso 0.25 1 d P A 1
H16B H 0.3022 0.5505 0.0231 0.030 Uiso 0.25 1 calc PR A 1
C2D C 0.2405(13) 0.8889(13) 0.4236(8) 0.085(5) Uiso 0.60 1 d PD B -1
H2D1 H 0.2901 0.8242 0.4451 0.127 Uiso 0.60 1 d P C -1
H2D2 H 0.2711 0.9499 0.4017 0.127 Uiso 0.60 1 d P D -1
H2D3 H 0.2274 0.8656 0.3762 0.127 Uiso 0.60 1 d P E -1
C1D C 0.121(2) 0.946(3) 0.4639(15) 0.217(11) Uiso 0.60 1 d PD B -1
O1W O 1.0000 0.5000 0.5000 0.272(8) Uiso 1 2 d S . .
O2B O 0.459(2) 0.421(2) -0.0050(12) 0.112(6) Uiso 0.25 1 d P A 1
C1Y C 0.1946(8) 0.4677(8) 0.2212(5) 0.045(2) Uiso 0.50 1 d PD F 2
C5Y C 0.1107(10) 0.4674(10) 0.3542(6) 0.069(3) Uiso 0.50 1 d PD F 2
H5Y H 0.1252 0.4481 0.4023 0.082 Uiso 0.50 1 calc PR F 2
C6Y C 0.2123(8) 0.4402(9) 0.2927(6) 0.061(3) Uiso 0.50 1 d PD F 2
C4Y C -0.0096(11) 0.5219(11) 0.3448(7) 0.082(3) Uiso 0.50 1 d PD F 2
H4Y H -0.0790 0.5428 0.3847 0.098 Uiso 0.50 1 calc PR F 2
C15Y C 0.2774(19) 0.4778(16) 0.0962(11) 0.117(5) Uiso 0.50 1 d P F 2
H15Y H 0.1974 0.4950 0.0919 0.140 Uiso 0.50 1 calc PR F 2
C2Y C 0.0637(12) 0.5257(12) 0.2131(7) 0.085(4) Uiso 0.50 1 d PD F 2
H2Y H 0.0405 0.5490 0.1673 0.102 Uiso 0.50 1 calc PR F 2
C14Y C 0.3008(11) 0.4443(10) 0.1629(6) 0.060(3) Uiso 0.50 1 d PD F 2
C12Y C 0.5331(13) 0.3592(11) 0.1258(7) 0.066(3) Uiso 0.50 1 d PD F 2
H12Y H 0.5254 0.3825 0.0764 0.079 Uiso 0.50 1 calc PR F 2
C13Y C 0.4218(9) 0.3877(9) 0.1803(6) 0.047(2) Uiso 0.50 1 d PD F 2
O1Y O 0.348(2) 0.488(2) 0.0413(14) 0.183(8) Uiso 0.50 1 d P F 2
C3Y C -0.0180(9) 0.5409(10) 0.2795(6) 0.056(3) Uiso 0.50 1 d PD F 2
H3Y H -0.1005 0.5736 0.2747 0.067 Uiso 0.50 1 calc PR F 2
C7Y C 0.3288(8) 0.3842(9) 0.3077(6) 0.051(2) Uiso 0.50 1 d PD F 2
C8Y C 0.4338(9) 0.3548(10) 0.2522(6) 0.048(3) Uiso 0.50 1 d PD F 2
C9Y C 0.5640(12) 0.2891(10) 0.2605(6) 0.045(3) Uiso 0.50 1 d PD F 2
H9Y H 0.5741 0.2629 0.3094 0.054 Uiso 0.50 1 calc PR F 2
C10Y C 0.6696(11) 0.2620(11) 0.2078(7) 0.057(4) Uiso 0.50 1 d PD F 2
H10Y H 0.7488 0.2202 0.2183 0.069 Uiso 0.50 1 calc PR F 2
C11Y C 0.6508(15) 0.3015(16) 0.1370(8) 0.080(6) Uiso 0.50 1 d PD F 2
H11Y H 0.7189 0.2886 0.0965 0.097 Uiso 0.50 1 calc PR F 2
N1D N 0.014(2) 0.973(3) 0.492(2) 0.236(11) Uiso 0.60 1 d PD B -1
O2W O 0.6118(5) 0.2938(5) 0.4536(3) 0.0525(13) Uiso 0.60 1 d P G 1
O3W O 0.6746(10) 0.2446(10) 0.4839(6) 0.080(3) Uiso 0.40 1 d P H 2
N2D N -0.0012(14) 0.8913(17) 0.4687(10) 0.113(5) Uiso 0.40 1 d PD I -2
C3D C 0.0945(15) 0.8964(19) 0.4472(11) 0.099(6) Uiso 0.40 1 d PD I -2
C4D C 0.2117(9) 0.9011(9) 0.4156(5) 0.021(2) Uiso 0.40 1 d PD I -2
H4D1 H 0.2585 0.8392 0.3820 0.032 Uiso 0.40 1 d P J -2
H4D2 H 0.2498 0.8923 0.4541 0.032 Uiso 0.40 1 d P K -2
H4D3 H 0.1937 0.9790 0.3882 0.032 Uiso 0.40 1 d P L -2

loop_
_atom_site_aniso_label
_atom_site_aniso_U_11
_atom_site_aniso_U_22
_atom_site_aniso_U_33
_atom_site_aniso_U_23
_atom_site_aniso_U_13
_atom_site_aniso_U_12
O1A 0.0189(11) 0.0258(12) 0.0358(13) -0.0066(10) -0.0008(10) -0.0120(10)
O7A 0.0210(11) 0.0227(11) 0.0263(12) -0.0041(9) -0.0070(9) -0.0089(9)
O6A 0.0233(12) 0.0388(14) 0.0238(12) -0.0095(10) -0.0046(9) -0.0055(11)
O3A 0.0237(12) 0.0239(12) 0.0388(14) -0.0116(10) 0.0044(10) -0.0086(10)
O9A 0.0463(15) 0.0231(12) 0.0342(14) 0.0033(10) -0.0229(12) -0.0111(11)
O5A 0.0231(12) 0.0458(15) 0.0266(13) -0.0141(11) 0.0002(10) -0.0110(11)
O2A 0.0184(12) 0.0298(13) 0.0546(16) -0.0159(12) 0.0073(11) -0.0108(10)
C2A 0.0161(15) 0.0271(17) 0.0294(17) -0.0039(13) -0.0034(13) -0.0082(13)
C28A 0.0182(15) 0.0218(16) 0.0278(17) -0.0039(13) -0.0021(13) -0.0105(13)
C7A 0.0175(15) 0.0172(15) 0.0290(17) -0.0028(12) -0.0043(13) -0.0069(12)
O8A 0.0633(19) 0.0268(13) 0.0455(16) 0.0072(11) -0.0383(14) -0.0194(13)
C4A 0.0194(15) 0.0191(15) 0.0243(16) -0.0032(12) -0.0056(12) -0.0078(13)
C26A 0.0242(16) 0.0156(15) 0.0222(16) -0.0030(12) -0.0021(13) -0.0102(13)
O4A 0.0189(12) 0.0463(16) 0.0494(16) -0.0256(13) 0.0018(11) -0.0103(11)
C9A 0.0248(17) 0.0244(17) 0.0265(17) -0.0080(13) -0.0005(13) -0.0108(14)
C16A 0.0261(17) 0.0284(18) 0.0250(17) -0.0008(13) -0.0113(14) -0.0082(14)
C5A 0.0155(14) 0.0227(16) 0.0242(16) -0.0035(12) -0.0040(12) -0.0066(13)
C1A 0.0197(15) 0.0227(16) 0.0268(16) -0.0019(13) -0.0068(13) -0.0111(13)
C20A 0.0140(14) 0.0239(16) 0.0206(15) -0.0021(12) -0.0008(12) -0.0071(12)
C12A 0.0202(15) 0.0174(15) 0.0209(15) -0.0012(12) -0.0017(12) -0.0095(12)
O12A 0.0208(13) 0.0514(17) 0.0462(16) 0.0232(14) 0.0000(11) -0.0086(12)
C11A 0.0210(15) 0.0177(15) 0.0202(15) 0.0004(12) -0.0017(12) -0.0093(13)
C14A 0.0181(15) 0.0235(16) 0.0196(15) -0.0019(12) -0.0018(12) -0.0106(13)
O11A 0.0360(16) 0.0507(19) 0.0388(16) 0.0179(13) 0.0016(12) -0.0109(13)
O10A 0.0293(14) 0.0611(19) 0.0339(15) 0.0187(13) -0.0063(11) -0.0118(14)
C32A 0.0215(16) 0.0268(17) 0.0212(16) 0.0011(13) -0.0049(13) -0.0102(13)
C19A 0.0168(14) 0.0242(16) 0.0185(15) -0.0024(12) -0.0018(12) -0.0069(13)
C10A 0.0210(16) 0.0195(16) 0.0274(17) -0.0005(13) -0.0071(13) -0.0076(13)
C29A 0.0204(15) 0.0197(16) 0.0288(17) -0.0019(13) -0.0030(13) -0.0087(13)
C15A 0.0185(15) 0.0254(16) 0.0224(16) -0.0035(12) -0.0035(12) -0.0109(13)
C21A 0.0188(15) 0.0194(15) 0.0241(16) -0.0018(12) -0.0045(12) -0.0053(13)
C18A 0.0196(15) 0.0236(16) 0.0208(15) -0.0027(12) -0.0032(12) -0.0086(13)
C6A 0.0183(15) 0.0199(15) 0.0217(15) -0.0015(12) -0.0051(12) -0.0078(12)
C8A 0.0170(15) 0.0201(16) 0.0316(18) -0.0062(13) -0.0004(13) -0.0067(13)
C17A 0.0269(17) 0.0207(16) 0.0262(17) -0.0020(13) -0.0075(14) -0.0080(14)
C27A 0.0213(16) 0.0210(16) 0.0252(16) -0.0046(13) -0.0014(13) -0.0090(13)
C13A 0.0214(15) 0.0189(15) 0.0270(17) -0.0008(12) -0.0035(13) -0.0114(13)
C25A 0.0229(16) 0.0176(15) 0.0270(17) -0.0011(12) -0.0026(13) -0.0086(13)
C38A 0.0221(16) 0.0246(17) 0.0298(17) -0.0040(13) -0.0048(13) -0.0110(14)
C23A 0.0292(19) 0.0316(19) 0.0304(19) 0.0090(15) 0.0003(15) -0.0069(16)
C24A 0.0187(16) 0.0265(18) 0.040(2) 0.0064(15) 0.0025(15) -0.0057(14)
C36A 0.0235(17) 0.039(2) 0.0295(19) -0.0016(15) -0.0005(14) -0.0065(16)
C30A 0.0265(18) 0.0333(19) 0.0315(19) 0.0013(15) -0.0071(15) -0.0094(15)
C35A 0.0228(16) 0.0228(16) 0.0250(17) -0.0026(13) -0.0058(13) -0.0052(13)
C22A 0.0247(17) 0.0293(18) 0.0294(18) 0.0050(14) -0.0065(14) -0.0061(14)
C39A 0.0296(18) 0.036(2) 0.0330(19) -0.0076(15) -0.0093(15) -0.0116(16)
C3A 0.0196(15) 0.0195(16) 0.0308(17) -0.0061(13) -0.0051(13) -0.0062(13)
C33A 0.0236(17) 0.039(2) 0.0256(17) -0.0028(15) -0.0012(14) -0.0126(15)
C40A 0.042(2) 0.062(3) 0.034(2) -0.0028(19) -0.0115(18) -0.016(2)
C31A 0.039(2) 0.053(3) 0.030(2) -0.0033(18) -0.0068(17) -0.0157(19)
C37A 0.035(2) 0.057(3) 0.036(2) 0.004(2) 0.0036(18) -0.005(2)
C34A 0.0236(18) 0.069(3) 0.028(2) -0.0058(19) 0.0013(15) -0.0138(19)
N1E 0.059(3) 0.085(3) 0.063(3) -0.004(3) -0.017(2) -0.034(2)
C1E 0.060(3) 0.052(3) 0.064(3) 0.000(2) -0.034(3) -0.019(2)
C2E 0.081(4) 0.077(4) 0.076(4) -0.012(3) -0.035(3) -0.008(3)

loop_
_atom_type_symbol
_atom_type_description
_atom_type_scat_dispersion_real
_atom_type_scat_dispersion_imag
_atom_type_scat_source
C C 0.0033 0.0016 'International Tables Vol C Tables 4.2.6.8 and 6.1.1.4'
H H 0.0000 0.0000 'International Tables Vol C Tables 4.2.6.8 and 6.1.1.4'
O O 0.0106 0.0060 'International Tables Vol C Tables 4.2.6.8 and 6.1.1.4'
N N 0.0061 0.0033 'International Tables Vol C Tables 4.2.6.8 and 6.1.1.4'

loop_
_geom_angle_atom_site_label_1
_geom_angle_atom_site_label_2
_geom_angle_atom_site_label_3
_geom_angle
C1A O1A H1A 109.5
C15A O7A H7A 109.5
C10A O6A H6A 109.5
C3A O3A H3A 109.4
C17A O9A H9A 109.5
C9A O5A H5A 109.5
C2A O2A H2A 109.2
O2A C2A C1A 116.0(3)
O2A C2A C3A 124.5(3)
C1A C2A C3A 119.5(3)
C25A C28A C6A 109.8(3)
C25A C28A C38A 114.3(3)
C6A C28A C38A 112.2(3)
C25A C28A H28A 106.7
C6A C28A H28A 106.7
C38A C28A H28A 106.7
C13A C7A C4A 110.5(2)
C13A C7A C29A 113.4(2)
C4A C7A C29A 112.2(3)
C13A C7A H1 106.8
C4A C7A H1 106.8
C29A C7A H1 106.8
C16A O8A H8A 109.5
C3A C4A C5A 118.3(3)
C3A C4A C7A 121.3(3)
C5A C4A C7A 120.3(3)
C27A C26A C25A 123.5(3)
C27A C26A H26A 118.3
C25A C26A H26A 118.3
C8A O4A H4A 109.5
O5A C9A C10A 117.9(3)
O5A C9A C8A 121.9(3)
C10A C9A C8A 120.2(3)
O8A C16A C15A 123.3(3)
O8A C16A C17A 116.9(3)
C15A C16A C17A 119.7(3)
C6A C5A C4A 122.3(3)
C6A C5A H2 118.9
C4A C5A H2 118.9
O1A C1A C2A 119.8(3)
O1A C1A C6A 118.3(3)
C2A C1A C6A 121.8(3)
C19A C20A C15A 117.0(3)
C19A C20A C14A 121.7(3)
C15A C20A C14A 121.3(3)
C13A C12A C11A 122.6(3)
C13A C12A H12A 118.7
C11A C12A H12A 118.7
C24A O12A H12B 109.5
C10A C11A C12A 117.7(3)
C10A C11A C14A 119.3(3)
C12A C11A C14A 123.0(3)
C20A C14A C11A 111.0(2)
C20A C14A C32A 112.0(3)
C11A C14A C32A 113.2(3)
C20A C14A H14A 106.7
C11A C14A H14A 106.7
C32A C14A H14A 106.7
C23A O11A H11A 109.5
C22A O10A H10A 109.5
C33A C32A C14A 113.2(3)
C33A C32A H32A 108.9
C14A C32A H32A 108.9
C33A C32A H32B 108.9
C14A C32A H32B 108.9
H32A C32A H32B 107.8
C18A C19A C20A 122.8(3)
C18A C19A H19A 118.6
C20A C19A H19A 118.6
O6A C10A C11A 119.2(3)
O6A C10A C9A 119.7(3)
C11A C10A C9A 121.1(3)
C30A C29A C7A 112.6(3)
C30A C29A H29A 109.1
C7A C29A H29A 109.1
C30A C29A H29B 109.1
C7A C29A H29B 109.1
H29A C29A H29B 107.8
C16A C15A O7A 115.8(3)
C16A C15A C20A 121.5(3)
O7A C15A C20A 122.6(3)
C27A C21A C35A 114.2(3)
C27A C21A C18A 109.0(2)
C35A C21A C18A 111.9(3)
C27A C21A H21A 107.1
C35A C21A H21A 107.1
C18A C21A H21A 107.1
C17A C18A C19A 118.2(3)
C17A C18A C21A 121.0(3)
C19A C18A C21A 120.8(3)
C5A C6A C1A 117.4(3)
C5A C6A C28A 121.8(3)
C1A C6A C28A 120.8(3)
O4A C8A C9A 115.4(3)
O4A C8A C13A 124.0(3)
C9A C8A C13A 120.6(3)
O9A C17A C18A 119.4(3)
O9A C17A C16A 119.9(3)
C18A C17A C16A 120.6(3)
C26A C27A C22A 118.1(3)
C26A C27A C21A 122.8(3)
C22A C27A C21A 119.1(3)
C8A C13A C12A 117.8(3)
C8A C13A C7A 119.7(3)
C12A C13A C7A 122.4(3)
C24A C25A C26A 116.6(3)
C24A C25A C28A 121.1(3)
C26A C25A C28A 122.2(3)
C28A C38A C39A 112.7(3)
C28A C38A H38A 109.1
C39A C38A H38A 109.1
C28A C38A H38B 109.1
C39A C38A H38B 109.1
H38A C38A H38B 107.8
O11A C23A C22A 118.0(3)
O11A C23A C24A 121.8(3)
C22A C23A C24A 120.1(3)
O12A C24A C23A 114.3(3)
O12A C24A C25A 124.3(3)
C23A C24A C25A 121.4(3)
C37A C36A C35A 113.1(3)
C37A C36A H36A 109.0
C35A C36A H36A 109.0
C37A C36A H36B 109.0
C35A C36A H36B 109.0
H36A C36A H36B 107.8
C31A C30A C29A 112.6(3)
C31A C30A H30A 109.1
C29A C30A H30A 109.1
C31A C30A H30B 109.1
C29A C30A H30B 109.1
H30A C30A H30B 107.8
C36A C35A C21A 112.2(3)
C36A C35A H35A 109.2
C21A C35A H35A 109.2
C36A C35A H35B 109.2
C21A C35A H35B 109.2
H35A C35A H35B 107.9
O10A C22A C23A 115.6(3)
O10A C22A C27A 124.0(3)
C23A C22A C27A 120.3(3)
C40A C39A C38A 112.4(3)
C40A C39A H39A 109.1
C38A C39A H39A 109.1
C40A C39A H39B 109.1
C38A C39A H39B 109.1
H39A C39A H39B 107.8
O3A C3A C4A 118.7(3)
O3A C3A C2A 120.8(3)
C4A C3A C2A 120.5(3)
C34A C33A C32A 111.3(3)
C34A C33A H33A 109.4
C32A C33A H33A 109.4
C34A C33A H33B 109.4
C32A C33A H33B 109.4
H33A C33A H33B 108.0
C39A C40A H40A 109.5
C39A C40A H40B 109.5
H40A C40A H40B 109.5
C39A C40A H40C 109.5
H40A C40A H40C 109.5
H40B C40A H40C 109.5
C30A C31A H31A 109.5
C30A C31A H31B 109.5
H31A C31A H31B 109.5
C30A C31A H31C 109.5
H31A C31A H31C 109.5
H31B C31A H31C 109.5
C36A C37A H37A 109.5
C36A C37A H37B 109.5
H37A C37A H37B 109.5
C36A C37A H37C 109.5
H37A C37A H37C 109.5
H37B C37A H37C 109.5
C33A C34A H34A 109.5
C33A C34A H34B 109.5
H34A C34A H34B 109.5
C33A C34A H34C 109.5
H34A C34A H34C 109.5
H34B C34A H34C 109.5
C7B C8B C13B 117.6(9)
C7B C8B C9B 123.8(9)
C13B C8B C9B 118.6(7)
C14B C1B C2B 128.7(9)
C14B C1B C6B 115.5(8)
C2B C1B C6B 115.8(8)
C1B C14B C13B 124.2(9)
C1B C14B C15B 125.9(9)
C13B C14B C15B 109.7(9)
C8B C13B C14B 121.5(10)
C8B C13B C12B 128.7(10)
C14B C13B C12B 109.7(11)
C10B C9B C8B 114.7(9)
C10B C9B H9B 122.6
C8B C9B H9B 122.6
C9B C10B C11B 122.1(11)
C9B C10B H10B 119.0
C11B C10B H10B 119.0
C4B C3B C2B 123.7(12)
C4B C3B H3B 118.1
C2B C3B H3B 118.1
C1B C2B C3B 117.1(9)
C1B C2B H2B 121.4
C3B C2B H2B 121.4
C3B C4B C5B 122.1(11)
C3B C4B H4B 119.0
C5B C4B H4B 119.0
C11B C12B C13B 110.5(10)
C11B C12B H3 124.8
C13B C12B H3 124.8
C4B C5B C6B 121.3(9)
C4B C5B H5B 119.4
C6B C5B H5B 119.4
C12B C11B C10B 125.3(11)
C12B C11B H11B 117.3
C10B C11B H11B 117.3
C8B C7B C6B 122.7(8)
C8B C7B C16B 121.7(9)
C6B C7B C16B 115.5(8)
C5B C6B C7B 121.6(7)
C5B C6B C1B 120.0(8)
C7B C6B C1B 118.4(7)
O1B C15B C14B 137.5(14)
O1B C15B H15B 111.2
C14B C15B H15B 111.2
N1E C1E C2E 177.9(6)
C1E C2E H2E1 109.5
C1E C2E H2E2 109.5
H2E1 C2E H2E2 109.5
C1E C2E H2E3 109.5
H2E1 C2E H2E3 109.5
H2E2 C2E H2E3 109.5
O2B C16B C7B 117.5(16)
O2B C16B H16B 121.3
C7B C16B H16B 121.3
C1D C2D H2D1 116.9
C1D C2D H2D2 107.5
H2D1 C2D H2D2 117.0
C1D C2D H2D3 103.1
H2D1 C2D H2D3 108.8
H2D2 C2D H2D3 101.5
C1D C2D H4D1 120.7
H2D1 C2D H4D1 87.6
H2D2 C2D H4D1 106.2
H2D3 C2D H4D1 22.4
C1D C2D H4D2 78.4
H2D1 C2D H4D2 61.3
H2D2 C2D H4D2 88.6
H2D3 C2D H4D2 168.7
H4D1 C2D H4D2 148.9
C1D C2D H4D3 74.1
H2D1 C2D H4D3 167.4
H2D2 C2D H4D3 51.1
H2D3 C2D H4D3 72.8
H4D1 C2D H4D3 92.0
H4D2 C2D H4D3 118.0
N1D C1D C2D 163(4)
N1D C1D H4D2 160.5
C2D C1D H4D2 26.2
N1D C1D H4D3 134.9
C2D C1D H4D3 47.2
H4D2 C1D H4D3 64.6
C6Y C1Y C14Y 117.4(8)
C6Y C1Y C2Y 116.4(8)
C14Y C1Y C2Y 126.1(10)
C4Y C5Y C6Y 121.1(10)
C4Y C5Y H5Y 119.5
C6Y C5Y H5Y 119.5
C7Y C6Y C1Y 122.1(9)
C7Y C6Y C5Y 116.8(10)
C1Y C6Y C5Y 121.0(8)
C3Y C4Y C5Y 114.2(11)
C3Y C4Y H4Y 122.9
C5Y C4Y H4Y 122.9
O1Y C15Y C14Y 126(2)
O1Y C15Y H15Y 117.0
C14Y C15Y H15Y 117.0
C3Y C2Y C1Y 112.2(10)
C3Y C2Y H2Y 123.9
C1Y C2Y H2Y 123.9
C15Y C14Y C1Y 114.5(13)
C15Y C14Y C13Y 126.3(13)
C1Y C14Y C13Y 119.2(9)
C11Y C12Y C13Y 127.1(11)
C11Y C12Y H12Y 116.5
C13Y C12Y H12Y 116.5
C8Y C13Y C12Y 116.1(8)
C8Y C13Y C14Y 120.7(9)
C12Y C13Y C14Y 123.2(10)
C4Y C3Y C2Y 135.1(11)
C4Y C3Y H3Y 112.5
C2Y C3Y H3Y 112.5
C8Y C7Y C6Y 121.6(10)
C13Y C8Y C7Y 118.7(9)
C13Y C8Y C9Y 114.3(9)
C7Y C8Y C9Y 127.0(10)
C10Y C9Y C8Y 128.9(10)
C10Y C9Y H9Y 115.5
C8Y C9Y H9Y 115.5
C9Y C10Y C11Y 113.7(10)
C9Y C10Y H10Y 123.1
C11Y C10Y H10Y 123.1
C12Y C11Y C10Y 119.9(13)
C12Y C11Y H11Y 120.1
C10Y C11Y H11Y 120.1
N2D C3D C4D 176(2)
C3D C4D H2D1 110.3
C3D C4D H2D2 150.6
H2D1 C4D H2D2 86.5
C3D C4D H2D3 95.5
H2D1 C4D H2D3 98.5
H2D2 C4D H2D3 105.9
C3D C4D H4D1 107.3
H2D1 C4D H4D1 73.6
H2D2 C4D H4D1 100.4
H2D3 C4D H4D1 25.1
C3D C4D H4D2 108.4
H2D1 C4D H4D2 41.6
H2D2 C4D H4D2 67.9
H2D3 C4D H4D2 138.3
H4D1 C4D H4D2 113.2
C3D C4D H4D3 106.0
H2D1 C4D H4D3 140.5
H2D2 C4D H4D3 53.9
H2D3 C4D H4D3 93.0
H4D1 C4D H4D3 109.9
H4D2 C4D H4D3 111.6

loop_
_geom_bond_atom_site_label_1
_geom_bond_atom_site_label_2
_geom_bond_distance
O1A C1A 1.377(4)
O1A H1A 0.8400
O7A C15A 1.389(4)
O7A H7A 0.8400
O6A C10A 1.386(4)
O6A H6A 0.8400
O3A C3A 1.383(4)
O3A H3A 0.8192
O9A C17A 1.373(4)
O9A H9A 0.8400
O5A C9A 1.378(4)
O5A H5A 0.8400
O2A C2A 1.374(4)
O2A H2A 0.8226
C2A C1A 1.385(5)
C2A C3A 1.396(5)
C28A C25A 1.519(4)
C28A C6A 1.525(4)
C28A C38A 1.525(4)
C28A H28A 1.0000
C7A C13A 1.520(4)
C7A C4A 1.526(4)
C7A C29A 1.534(4)
C7A H1 1.0000
O8A C16A 1.372(4)
O8A H8A 0.8400
C4A C3A 1.391(4)
C4A C5A 1.403(4)
C26A C27A 1.386(4)
C26A C25A 1.398(4)
C26A H26A 0.9500
O4A C8A 1.372(4)
O4A H4A 0.8400
C9A C10A 1.386(4)
C9A C8A 1.390(5)
C16A C15A 1.384(5)
C16A C17A 1.392(5)
C5A C6A 1.393(4)
C5A H2 0.9500
C1A C6A 1.393(4)
C20A C19A 1.395(4)
C20A C15A 1.398(4)
C20A C14A 1.525(4)
C12A C13A 1.396(4)
C12A C11A 1.401(4)
C12A H12A 0.9500
O12A C24A 1.379(4)
O12A H12B 0.8400
C11A C10A 1.386(4)
C11A C14A 1.527(4)
C14A C32A 1.535(4)
C14A H14A 1.0000
O11A C23A 1.379(4)
O11A H11A 0.8400
O10A C22A 1.380(4)
O10A H10A 0.8400
C32A C33A 1.527(4)
C32A H32A 0.9900
C32A H32B 0.9900
C19A C18A 1.392(4)
C19A H19A 0.9500
C29A C30A 1.523(5)
C29A H29A 0.9900
C29A H29B 0.9900
C21A C27A 1.521(4)
C21A C35A 1.526(4)
C21A C18A 1.532(4)
C21A H21A 1.0000
C18A C17A 1.390(4)
C8A C13A 1.393(5)
C27A C22A 1.397(5)
C25A C24A 1.397(5)
C38A C39A 1.526(5)
C38A H38A 0.9900
C38A H38B 0.9900
C23A C22A 1.387(5)
C23A C24A 1.392(5)
C36A C37A 1.512(5)
C36A C35A 1.521(5)
C36A H36A 0.9900
C36A H36B 0.9900
C30A C31A 1.521(5)
C30A H30A 0.9900
C30A H30B 0.9900
C35A H35A 0.9900
C35A H35B 0.9900
C39A C40A 1.513(5)
C39A H39A 0.9900
C39A H39B 0.9900
C33A C34A 1.517(5)
C33A H33A 0.9900
C33A H33B 0.9900
C40A H40A 0.9800
C40A H40B 0.9800
C40A H40C 0.9800
C31A H31A 0.9800
C31A H31B 0.9800
C31A H31C 0.9800
C37A H37A 0.9800
C37A H37B 0.9800
C37A H37C 0.9800
C34A H34A 0.9800
C34A H34B 0.9800
C34A H34C 0.9800
C8B C7B 1.370(10)
C8B C13B 1.382(13)
C8B C9B 1.456(12)
C1B C14B 1.380(12)
C1B C2B 1.408(12)
C1B C6B 1.458(12)
C14B C13B 1.385(12)
C14B C15B 1.619(16)
C13B C12B 1.389(14)
C9B C10B 1.347(15)
C9B H9B 0.9500
C10B C11B 1.459(15)
C10B H10B 0.9500
C3B C4B 1.227(15)
C3B C2B 1.527(14)
C3B H3B 0.9500
C2B H2B 0.9500
C4B C5B 1.336(13)
C4B H4B 0.9500
C12B C11B 1.349(16)
C12B H3 0.9500
C5B C6B 1.435(11)
C5B H5B 0.9500
C11B H11B 0.9500
C7B C6B 1.446(10)
C7B C16B 1.639(19)
O1B C15B 1.165(18)
C15B H15B 0.9500
N1E C1E 1.137(6)
C1E C2E 1.477(8)
C2E H2E1 0.9800
C2E H2E2 0.9800
C2E H2E3 0.9800
C16B O2B 1.25(3)
C16B H16B 0.9500
C2D C1D 1.397(16)
C2D H2D1 0.8871
C2D H2D2 0.9885
C2D H2D3 1.0764
C2D H4D1 1.0202
C2D H4D2 0.6374
C2D H4D3 1.1984
C1D N1D 1.202(16)
C1D H4D2 1.4134
C1D H4D3 1.5706
C1Y C6Y 1.395(12)
C1Y C14Y 1.425(13)
C1Y C2Y 1.507(14)
C5Y C4Y 1.397(14)
C5Y C6Y 1.426(13)
C5Y H5Y 0.9500
C6Y C7Y 1.393(13)
C4Y C3Y 1.245(14)
C4Y H4Y 0.9500
C15Y O1Y 1.19(3)
C15Y C14Y 1.33(2)
C15Y H15Y 0.9500
C2Y C3Y 1.369(15)
C2Y H2Y 0.9500
C14Y C13Y 1.461(13)
C12Y C11Y 1.380(17)
C12Y C13Y 1.424(14)
C12Y H12Y 0.9500
C13Y C8Y 1.384(13)
C3Y H3Y 0.9500
C7Y C8Y 1.385(13)
C8Y C9Y 1.502(14)
C9Y C10Y 1.362(15)
C9Y H9Y 0.9500
C10Y C11Y 1.394(17)
C10Y H10Y 0.9500
C11Y H11Y 0.9500
N2D C3D 1.181(14)
C3D C4D 1.446(14)
C4D H2D1 1.2148
C4D H2D2 1.1185
C4D H2D3 0.8779
C4D H4D1 0.9688
C4D H4D2 0.9477
C4D H4D3 0.9866

loop_
_geom_torsion_atom_site_label_1
_geom_torsion_atom_site_label_2
_geom_torsion_atom_site_label_3
_geom_torsion_atom_site_label_4
_geom_torsion
C13A C7A C4A C3A 103.0(3)
C29A C7A C4A C3A -129.4(3)
C13A C7A C4A C5A -76.3(4)
C29A C7A C4A C5A 51.4(4)
C3A C4A C5A C6A 2.1(5)
C7A C4A C5A C6A -178.7(3)
O2A C2A C1A O1A -1.7(5)
C3A C2A C1A O1A 179.1(3)
O2A C2A C1A C6A -179.5(3)
C3A C2A C1A C6A 1.4(5)
C13A C12A C11A C10A -0.3(4)
C13A C12A C11A C14A 178.0(3)
C19A C20A C14A C11A 78.9(3)
C15A C20A C14A C11A -102.2(3)
C19A C20A C14A C32A -48.6(4)
C15A C20A C14A C32A 130.2(3)
C10A C11A C14A C20A 78.7(3)
C12A C11A C14A C20A -99.5(3)
C10A C11A C14A C32A -154.3(3)
C12A C11A C14A C32A 27.4(4)
C20A C14A C32A C33A -60.8(3)
C11A C14A C32A C33A 172.8(3)
C15A C20A C19A C18A -2.8(4)
C14A C20A C19A C18A 176.2(3)
C12A C11A C10A O6A -178.8(3)
C14A C11A C10A O6A 2.8(4)
C12A C11A C10A C9A 1.0(5)
C14A C11A C10A C9A -177.3(3)
O5A C9A C10A O6A -0.9(5)
C8A C9A C10A O6A 179.2(3)
O5A C9A C10A C11A 179.3(3)
C8A C9A C10A C11A -0.6(5)
C13A C7A C29A C30A -172.6(3)
C4A C7A C29A C30A 61.3(3)
O8A C16A C15A O7A 1.0(5)
C17A C16A C15A O7A 178.3(3)
O8A C16A C15A C20A 179.1(3)
C17A C16A C15A C20A -3.6(5)
C19A C20A C15A C16A 4.7(4)
C14A C20A C15A C16A -174.3(3)
C19A C20A C15A O7A -177.4(3)
C14A C20A C15A O7A 3.7(4)
C20A C19A C18A C17A -0.2(5)
C20A C19A C18A C21A 178.5(3)
C27A C21A C18A C17A 106.0(3)
C35A C21A C18A C17A -126.6(3)
C27A C21A C18A C19A -72.6(4)
C35A C21A C18A C19A 54.7(4)
C4A C5A C6A C1A -0.5(5)
C4A C5A C6A C28A -178.6(3)
O1A C1A C6A C5A -179.0(3)
C2A C1A C6A C5A -1.3(5)
O1A C1A C6A C28A -0.9(4)
C2A C1A C6A C28A 176.9(3)
C25A C28A C6A C5A 76.6(4)
C38A C28A C6A C5A -51.6(4)
C25A C28A C6A C1A -101.4(3)
C38A C28A C6A C1A 130.3(3)
O5A C9A C8A O4A -0.2(5)
C10A C9A C8A O4A 179.7(3)
O5A C9A C8A C13A 179.6(3)
C10A C9A C8A C13A -0.5(5)
C19A C18A C17A O9A 179.5(3)
C21A C18A C17A O9A 0.8(5)
C19A C18A C17A C16A 1.4(5)
C21A C18A C17A C16A -177.3(3)
O8A C16A C17A O9A -0.1(5)
C15A C16A C17A O9A -177.6(3)
O8A C16A C17A C18A 178.0(3)
C15A C16A C17A C18A 0.4(5)
C25A C26A C27A C22A -0.3(5)
C25A C26A C27A C21A -177.4(3)
C35A C21A C27A C26A -22.8(4)
C18A C21A C27A C26A 103.2(3)
C35A C21A C27A C22A 160.1(3)
C18A C21A C27A C22A -73.8(4)
O4A C8A C13A C12A -179.1(3)
C9A C8A C13A C12A 1.2(5)
O4A C8A C13A C7A -1.2(5)
C9A C8A C13A C7A 179.1(3)
C11A C12A C13A C8A -0.8(4)
C11A C12A C13A C7A -178.6(3)
C4A C7A C13A C8A -80.1(3)
C29A C7A C13A C8A 152.9(3)
C4A C7A C13A C12A 97.7(3)
C29A C7A C13A C12A -29.3(4)
C27A C26A C25A C24A -0.4(5)
C27A C26A C25A C28A 177.5(3)
C6A C28A C25A C24A 72.1(4)
C38A C28A C25A C24A -160.8(3)
C6A C28A C25A C26A -105.7(3)
C38A C28A C25A C26A 21.4(4)
C25A C28A C38A C39A 169.7(3)
C6A C28A C38A C39A -64.4(3)
O11A C23A C24A O12A -2.2(6)
C22A C23A C24A O12A 179.9(4)
O11A C23A C24A C25A 176.1(4)
C22A C23A C24A C25A -1.8(6)
C26A C25A C24A O12A 179.6(3)
C28A C25A C24A O12A 1.7(6)
C26A C25A C24A C23A 1.4(5)
C28A C25A C24A C23A -176.4(3)
C7A C29A C30A C31A 174.5(3)
C37A C36A C35A C21A -176.9(3)
C27A C21A C35A C36A -171.7(3)
C18A C21A C35A C36A 63.8(4)
O11A C23A C22A O10A 0.6(5)
C24A C23A C22A O10A 178.6(4)
O11A C23A C22A C27A -176.9(3)
C24A C23A C22A C27A 1.1(6)
C26A C27A C22A O10A -177.3(3)
C21A C27A C22A O10A -0.2(5)
C26A C27A C22A C23A 0.0(5)
C21A C27A C22A C23A 177.1(3)
C28A C38A C39A C40A -177.6(3)
C5A C4A C3A O3A 178.3(3)
C7A C4A C3A O3A -0.9(5)
C5A C4A C3A C2A -1.9(5)
C7A C4A C3A C2A 178.9(3)
O2A C2A C3A O3A 0.9(5)
C1A C2A C3A O3A -180.0(3)
O2A C2A C3A C4A -178.8(3)
C1A C2A C3A C4A 0.2(5)
C14A C32A C33A C34A 179.0(3)
C2B C1B C14B C13B 176.9(10)
C6B C1B C14B C13B -1.1(14)
C2B C1B C14B C15B -9.3(16)
C6B C1B C14B C15B 172.7(9)
C7B C8B C13B C14B 0.2(15)
C9B C8B C13B C14B -179.9(9)
C7B C8B C13B C12B -178.0(11)
C9B C8B C13B C12B 1.9(17)
C1B C14B C13B C8B 1.8(17)
C15B C14B C13B C8B -172.9(10)
C1B C14B C13B C12B -179.7(10)
C15B C14B C13B C12B 5.6(13)
C7B C8B C9B C10B 179.7(10)
C13B C8B C9B C10B -0.1(14)
C8B C9B C10B C11B -1.2(17)
C14B C1B C2B C3B 179.8(10)
C6B C1B C2B C3B -2.1(13)
C4B C3B C2B C1B 2.1(17)
C2B C3B C4B C5B -0.9(19)
C8B C13B C12B C11B -2.0(18)
C14B C13B C12B C11B 179.6(10)
C3B C4B C5B C6B -0.1(18)
C13B C12B C11B C10B 0.5(18)
C9B C10B C11B C12B 1(2)
C13B C8B C7B C6B -2.8(13)
C9B C8B C7B C6B 177.4(8)
C13B C8B C7B C16B 173.5(10)
C9B C8B C7B C16B -6.4(14)
C4B C5B C6B C7B -179.2(9)
C4B C5B C6B C1B -0.2(14)
C8B C7B C6B C5B -177.6(8)
C16B C7B C6B C5B 5.9(12)
C8B C7B C6B C1B 3.4(12)
C16B C7B C6B C1B -173.1(9)
C14B C1B C6B C5B 179.7(8)
C2B C1B C6B C5B 1.3(12)
C14B C1B C6B C7B -1.3(11)
C2B C1B C6B C7B -179.6(8)
C1B C14B C15B O1B -173.2(16)
C13B C14B C15B O1B 1(2)
C8B C7B C16B O2B 31(2)
C6B C7B C16B O2B -152.8(16)
C14Y C1Y C6Y C7Y -4.5(15)
C2Y C1Y C6Y C7Y 178.6(10)
C14Y C1Y C6Y C5Y 176.1(10)
C2Y C1Y C6Y C5Y -0.7(15)
C4Y C5Y C6Y C7Y -179.1(11)
C4Y C5Y C6Y C1Y 0.3(17)
C6Y C5Y C4Y C3Y 1.5(17)
C6Y C1Y C2Y C3Y -0.5(14)
C14Y C1Y C2Y C3Y -177.1(10)
O1Y C15Y C14Y C1Y 165(2)
O1Y C15Y C14Y C13Y -15(3)
C6Y C1Y C14Y C15Y -176.9(12)
C2Y C1Y C14Y C15Y -0.4(17)
C6Y C1Y C14Y C13Y 3.2(14)
C2Y C1Y C14Y C13Y 179.7(10)
C11Y C12Y C13Y C8Y 0.8(18)
C11Y C12Y C13Y C14Y -177.0(13)
C15Y C14Y C13Y C8Y -178.6(14)
C1Y C14Y C13Y C8Y 1.3(15)
C15Y C14Y C13Y C12Y -0.9(19)
C1Y C14Y C13Y C12Y 179.0(10)
C5Y C4Y C3Y C2Y -4(2)
C1Y C2Y C3Y C4Y 3(2)
C1Y C6Y C7Y C8Y 1.3(16)
C5Y C6Y C7Y C8Y -179.4(10)
C12Y C13Y C8Y C7Y 177.5(10)
C14Y C13Y C8Y C7Y -4.7(16)
C12Y C13Y C8Y C9Y -2.4(14)
C14Y C13Y C8Y C9Y 175.4(10)
C6Y C7Y C8Y C13Y 3.5(16)
C6Y C7Y C8Y C9Y -176.6(11)
C13Y C8Y C9Y C10Y 2.5(17)
C7Y C8Y C9Y C10Y -177.5(12)
C8Y C9Y C10Y C11Y -0.4(19)
C13Y C12Y C11Y C10Y 2(2)
C9Y C10Y C11Y C12Y -2(2)
